data_4336095
loop_
_publ_author_name
'Johannes A. Baus'
'Christian Burschka'
'R\"udiger Bertermann'
'C\'elia Fonseca Guerra'
'F. Matthias Bickelhaupt'
'Reinhold Tacke'

_publ_contact_author_address
;Institut fuer Anorganische Chemie
 Julius-Maximilians-Universitaet Wuerzburg
 Am Hubland
 D-97074 Wuerzburg
 Germany,
 Department of Theoretical Chemistry,
 Amsterdam Center for Multiscale Modeling (ACMM), VU University Amsterdam
 De Boelelaan 1083
 NL-1081 HV Amsterdam
 The Netherlands
;
_publ_contact_author_email r.tacke@uni-wuerzburg.de,f.m.bickelhaupt@vu.nl
_publ_contact_author_fax '049 931 3184609, 031 20 5987629'
_publ_contact_author_name 'Reinhold Tacke, F. Matthias Bickelhaupt'
_publ_contact_author_phone '049 931 3185251, 031 20 5987617'
_publ_section_title
;
 Neutral Six-Coordinate and Cationic Five-Coordinate Silicon(IV) Complexes
 with Two Bidentate Monoanionic N,S-Pyridine-2-thiolato(-) Ligands
;
_journal_name_full 'Inorganic Chemistry'
_journal_page_first 10664
_journal_page_last 10676
_journal_paper_doi 10.1021/ic401698a
_journal_volume 52
_journal_year 2013
_chemical_formula_moiety 'C16 H13 F N2 S2 Si'
_chemical_formula_sum 'C16 H13 F N2 S2 Si'
_chemical_formula_weight 344.49
_chemical_name_systematic
; 
 ? 
;
_space_group_IT_number 19
_symmetry_cell_setting orthorhombic
_symmetry_space_group_name_Hall 'P 2ac 2ab'
_symmetry_space_group_name_H-M 'P 21 21 21'
_atom_sites_solution_hydrogens geom
_atom_sites_solution_primary direct
_atom_sites_solution_secondary difmap
_audit_creation_method SHELXL-97
_cell_angle_alpha 90.00
_cell_angle_beta 90.00
_cell_angle_gamma 90.00
_cell_formula_units_Z 4
_cell_length_a 7.8579(16)
_cell_length_b 11.655(2)
_cell_length_c 17.506(4)
_cell_measurement_reflns_used 5000
_cell_measurement_temperature 173(2)
_cell_measurement_theta_max 29.1
_cell_measurement_theta_min 2.85
_cell_volume 1603.3(6)
_computing_cell_refinement Stoe-IPDS
_computing_data_collection Stoe-IPDS
_computing_data_reduction Stoe-IPDS
_computing_molecular_graphics ORTEP/POV-Ray
_computing_publication_material BRUKER-SHELXTL
_computing_structure_refinement 'SHELXL-97 (Sheldrick, 1997)'
_computing_structure_solution 'SHELXS-97 (Sheldrick, 1990)'
_diffrn_ambient_temperature 173(2)
_diffrn_measured_fraction_theta_full 0.987
_diffrn_measured_fraction_theta_max 0.987
_diffrn_measurement_device_type image-plate_Stoe-IPDS
_diffrn_measurement_method 'omega scan'
_diffrn_radiation_monochromator graphite
_diffrn_radiation_source 'fine-focus sealed tube'
_diffrn_radiation_type MoK\a
_diffrn_radiation_wavelength 0.71073
_diffrn_reflns_av_R_equivalents 0.0666
_diffrn_reflns_av_sigmaI/netI 0.0497
_diffrn_reflns_limit_h_max 10
_diffrn_reflns_limit_h_min -10
_diffrn_reflns_limit_k_max 15
_diffrn_reflns_limit_k_min -15
_diffrn_reflns_limit_l_max 24
_diffrn_reflns_limit_l_min -23
_diffrn_reflns_number 23513
_diffrn_reflns_theta_full 29.22
_diffrn_reflns_theta_max 29.22
_diffrn_reflns_theta_min 2.84
_exptl_absorpt_coefficient_mu 0.413
_exptl_absorpt_correction_type none
_exptl_crystal_colour colourless
_exptl_crystal_density_diffrn 1.427
_exptl_crystal_description plate
_exptl_crystal_F_000 712
_exptl_crystal_size_max 0.5
_exptl_crystal_size_mid 0.3
_exptl_crystal_size_min 0.05
_refine_diff_density_max 0.820
_refine_diff_density_min -0.341
_refine_diff_density_rms 0.066
_refine_ls_abs_structure_details 'Flack H D (1983), Acta Cryst. A39, 876-881'
_refine_ls_abs_structure_Flack 0.94(11)
_refine_ls_extinction_method none
_refine_ls_goodness_of_fit_ref 0.973
_refine_ls_hydrogen_treatment constr
_refine_ls_matrix_type full
_refine_ls_number_parameters 199
_refine_ls_number_reflns 4293
_refine_ls_number_restraints 6
_refine_ls_restrained_S_all 1.018
_refine_ls_R_factor_all 0.0666
_refine_ls_R_factor_gt 0.0431
_refine_ls_shift/su_max 0.000
_refine_ls_shift/su_mean 0.000
_refine_ls_structure_factor_coef Fsqd
_refine_ls_weighting_details 'calc w=1/[\s^2^(Fo^2^)+(0.0739P)^2^+0.0000P] where P=(Fo^2^+2Fc^2^)/3'
_refine_ls_weighting_scheme calc
_refine_ls_wR_factor_gt 0.1064
_refine_ls_wR_factor_ref 0.1168
_reflns_number_gt 3106
_reflns_number_total 4293
_reflns_threshold_expression >2sigma(I)
_cod_data_source_file ic401698a_si_002_4.cif
_cod_data_source_block bau04c
_cod_database_code 4336095

loop_
_symmetry_equiv_pos_as_xyz
'x, y, z'
'-x+1/2, -y, z+1/2'
'-x, y+1/2, -z+1/2'
'x+1/2, -y+1/2, -z'

loop_
_atom_site_label
_atom_site_type_symbol
_atom_site_fract_x
_atom_site_fract_y
_atom_site_fract_z
_atom_site_U_iso_or_equiv
_atom_site_adp_type
_atom_site_occupancy
_atom_site_symmetry_multiplicity
_atom_site_calc_flag
_atom_site_refinement_flags
C1 C 0.4621(4) 0.5106(3) 0.28495(18) 0.0365(7) Uani 1 1 d .
C2 C 0.4891(5) 0.5389(3) 0.36159(19) 0.0484(9) Uani 1 1 d .
H2 H 0.4192 0.5937 0.3867 0.058 Uiso 1 1 calc R
C3 C 0.6201(5) 0.4852(4) 0.3997(2) 0.0575(11) Uani 1 1 d .
H3 H 0.6414 0.5033 0.4517 0.069 Uiso 1 1 calc R
C4 C 0.7220(5) 0.4040(4) 0.3625(2) 0.0578(11) Uani 1 1 d .
H4 H 0.8118 0.3669 0.3892 0.069 Uiso 1 1 calc R
C5 C 0.6912(4) 0.3782(3) 0.2866(2) 0.0431(8) Uani 1 1 d .
H5 H 0.7591 0.3233 0.2606 0.052 Uiso 1 1 calc R
C6 C 0.2248(4) 0.3364(3) 0.09301(18) 0.0364(7) Uani 1 1 d .
C7 C 0.0820(4) 0.2693(3) 0.0794(2) 0.0448(8) Uani 1 1 d .
H7 H 0.0218 0.2756 0.0326 0.054 Uiso 1 1 calc R
C8 C 0.0291(4) 0.1940(3) 0.1344(2) 0.0478(8) Uani 1 1 d .
H8 H -0.0676 0.1469 0.1254 0.057 Uiso 1 1 calc R
C9 C 0.1163(4) 0.1860(3) 0.2036(2) 0.0456(8) Uani 1 1 d .
H9 H 0.0779 0.1355 0.2425 0.055 Uiso 1 1 calc R
C10 C 0.2585(4) 0.2525(3) 0.21427(18) 0.0398(7) Uani 1 1 d .
H10 H 0.3210 0.2460 0.2605 0.048 Uiso 1 1 calc R
C11 C 0.6410(3) 0.5607(3) 0.11596(15) 0.0327(6) Uani 1 1 d .
C12 C 0.8193(4) 0.5475(3) 0.11777(16) 0.0383(7) Uani 1 1 d .
H12 H 0.8668 0.4767 0.1342 0.046 Uiso 1 1 calc R
C13 C 0.9267(4) 0.6362(4) 0.0960(2) 0.0462(9) Uani 1 1 d .
H13 H 1.0465 0.6254 0.0979 0.055 Uiso 1 1 calc R
C14 C 0.8614(4) 0.7397(4) 0.07170(18) 0.0456(8) Uani 1 1 d .
H14 H 0.9357 0.8003 0.0573 0.055 Uiso 1 1 calc R
C15 C 0.6846(4) 0.7549(3) 0.06843(18) 0.0408(7) Uani 1 1 d .
H15 H 0.6377 0.8254 0.0511 0.049 Uiso 1 1 calc R
C16 C 0.5789(4) 0.6655(3) 0.09074(18) 0.0371(7) Uani 1 1 d .
H16 H 0.4592 0.6766 0.0887 0.045 Uiso 1 1 calc R
F F 0.6327(2) 0.32244(19) 0.11705(12) 0.0463(5) Uani 1 1 d U
N1 N 0.5623(3) 0.4327(3) 0.25000(14) 0.0343(5) Uani 1 1 d .
N2 N 0.3110(3) 0.3270(2) 0.15996(13) 0.0327(5) Uani 1 1 d .
S1 S 0.31457(9) 0.56501(8) 0.22175(4) 0.03613(17) Uani 1 1 d .
S2 S 0.32136(9) 0.44212(8) 0.03842(4) 0.03723(18) Uani 1 1 d .
Si Si 0.49449(9) 0.43758(8) 0.14567(4) 0.03174(17) Uani 1 1 d .

loop_
_atom_site_aniso_label
_atom_site_aniso_U_11
_atom_site_aniso_U_22
_atom_site_aniso_U_33
_atom_site_aniso_U_23
_atom_site_aniso_U_13
_atom_site_aniso_U_12
C1 0.0398(16) 0.0353(17) 0.0345(15) 0.0006(13) 0.0023(12) -0.0072(12)
C2 0.0576(18) 0.053(2) 0.0351(15) -0.0005(15) -0.0019(14) -0.0150(17)
C3 0.068(2) 0.069(3) 0.0356(17) 0.0101(18) -0.0175(17) -0.024(2)
C4 0.054(2) 0.061(3) 0.058(2) 0.026(2) -0.0273(18) -0.0130(17)
C5 0.0428(16) 0.0315(17) 0.055(2) 0.0099(14) -0.0152(16) 0.0004(14)
C6 0.0384(15) 0.0400(19) 0.0309(15) -0.0055(13) -0.0027(11) 0.0053(13)
C7 0.0418(16) 0.053(2) 0.0396(17) -0.0017(16) -0.0105(13) -0.0073(15)
C8 0.0467(18) 0.052(2) 0.0447(19) -0.0011(16) -0.0051(14) -0.0098(15)
C9 0.0501(17) 0.049(2) 0.0378(17) 0.0035(16) 0.0041(14) -0.0070(15)
C10 0.0469(16) 0.040(2) 0.0325(15) 0.0018(14) -0.0032(12) 0.0004(14)
C11 0.0342(12) 0.0366(16) 0.0273(12) -0.0046(13) -0.0029(10) 0.0062(14)
C12 0.0344(13) 0.048(2) 0.0322(13) -0.0009(13) -0.0016(11) 0.0065(15)
C13 0.0328(14) 0.068(3) 0.0378(17) 0.0017(17) -0.0005(13) -0.0042(15)
C14 0.0409(15) 0.060(2) 0.0363(16) 0.0025(16) 0.0014(13) -0.0124(15)
C15 0.0390(14) 0.0431(19) 0.0401(16) 0.0063(14) -0.0014(13) -0.0025(14)
C16 0.0331(14) 0.043(2) 0.0355(16) -0.0013(14) -0.0005(12) 0.0060(13)
F 0.0462(7) 0.0418(8) 0.0508(8) 0.0081(7) -0.0158(6) -0.0075(7)
N1 0.0354(11) 0.0329(14) 0.0346(12) 0.0042(12) -0.0071(9) -0.0017(11)
N2 0.0361(11) 0.0326(13) 0.0294(12) -0.0026(10) -0.0038(10) 0.0034(10)
S1 0.0370(3) 0.0369(4) 0.0345(3) -0.0030(3) 0.0025(3) 0.0063(4)
S2 0.0401(3) 0.0439(4) 0.0277(3) 0.0010(3) -0.0039(3) -0.0009(4)
Si 0.0318(3) 0.0339(4) 0.0295(3) -0.0012(4) -0.0028(3) 0.0039(4)

loop_
_atom_type_symbol
_atom_type_description
_atom_type_scat_dispersion_real
_atom_type_scat_dispersion_imag
_atom_type_scat_source
C C 0.0033 0.0016 'International Tables Vol C Tables 4.2.6.8 and 6.1.1.4'
H H 0.0000 0.0000 'International Tables Vol C Tables 4.2.6.8 and 6.1.1.4'
N N 0.0061 0.0033 'International Tables Vol C Tables 4.2.6.8 and 6.1.1.4'
F F 0.0171 0.0103 'International Tables Vol C Tables 4.2.6.8 and 6.1.1.4'
Si Si 0.0817 0.0704 'International Tables Vol C Tables 4.2.6.8 and 6.1.1.4'
S S 0.1246 0.1234 'International Tables Vol C Tables 4.2.6.8 and 6.1.1.4'

loop_
_geom_angle_atom_site_label_1
_geom_angle_atom_site_label_2
_geom_angle_atom_site_label_3
_geom_angle
N1 C1 C2 120.4(3)
N1 C1 S1 110.4(2)
C2 C1 S1 129.2(3)
C3 C2 C1 118.1(4)
C2 C3 C4 120.7(3)
C5 C4 C3 119.5(3)
N1 C5 C4 118.9(4)
N2 C6 C7 120.4(3)
N2 C6 S2 108.3(2)
C7 C6 S2 131.3(3)
C8 C7 C6 119.1(3)
C7 C8 C9 120.3(3)
C10 C9 C8 118.7(3)
N2 C10 C9 121.0(3)
C16 C11 C12 116.9(3)
C16 C11 Si 122.4(2)
C12 C11 Si 120.7(3)
C13 C12 C11 121.1(3)
C14 C13 C12 120.7(3)
C13 C14 C15 119.4(3)
C16 C15 C14 119.2(3)
C15 C16 C11 122.6(3)
C1 N1 C5 122.4(3)
C1 N1 Si 104.6(2)
C5 N1 Si 132.6(2)
C10 N2 C6 120.4(3)
C10 N2 Si 137.8(2)
C6 N2 Si 101.8(2)
C1 S1 Si 74.77(11)
C6 S2 Si 78.12(11)
F Si N1 94.36(11)
F Si C11 96.92(11)
N1 Si C11 96.59(12)
F Si N2 89.38(10)
N1 Si N2 93.68(11)
C11 Si N2 167.48(12)
F Si S2 98.39(7)
N1 Si S2 160.34(8)
C11 Si S2 96.65(9)
N2 Si S2 71.65(8)
F Si S1 162.67(8)
N1 Si S1 69.95(9)
C11 Si S1 92.33(10)
N2 Si S1 84.49(8)
S2 Si S1 95.05(4)

loop_
_geom_bond_atom_site_label_1
_geom_bond_atom_site_label_2
_geom_bond_distance
C1 N1 1.349(4)
C1 C2 1.398(5)
C1 S1 1.723(3)
C2 C3 1.377(6)
C3 C4 1.401(6)
C4 C5 1.382(6)
C5 N1 1.357(4)
C6 N2 1.358(4)
C6 C7 1.389(5)
C6 S2 1.734(3)
C7 C8 1.366(5)
C8 C9 1.395(5)
C9 C10 1.373(5)
C10 N2 1.352(4)
C11 C16 1.388(5)
C11 C12 1.410(4)
C11 Si 1.912(4)
C12 C13 1.387(5)
C13 C14 1.378(5)
C14 C15 1.402(5)
C15 C16 1.388(5)
F Si 1.798(2)
N1 Si 1.903(2)
N2 Si 1.950(3)
S1 Si 2.4451(11)
S2 Si 2.3192(11)

loop_
_geom_torsion_atom_site_label_1
_geom_torsion_atom_site_label_2
_geom_torsion_atom_site_label_3
_geom_torsion_atom_site_label_4
_geom_torsion
N1 C1 C2 C3 0.0(5)
S1 C1 C2 C3 -178.0(3)
C1 C2 C3 C4 -0.4(6)
C2 C3 C4 C5 0.4(6)
C3 C4 C5 N1 0.1(5)
N2 C6 C7 C8 0.2(5)
S2 C6 C7 C8 -177.5(3)
C6 C7 C8 C9 0.9(6)
C7 C8 C9 C10 -1.9(6)
C8 C9 C10 N2 1.9(5)
C16 C11 C12 C13 0.6(4)
Si C11 C12 C13 179.7(2)
C11 C12 C13 C14 -0.2(5)
C12 C13 C14 C15 -0.5(5)
C13 C14 C15 C16 0.8(5)
C14 C15 C16 C11 -0.4(5)
C12 C11 C16 C15 -0.3(5)
Si C11 C16 C15 -179.4(2)
C2 C1 N1 C5 0.5(5)
S1 C1 N1 C5 178.8(2)
C2 C1 N1 Si -173.2(3)
S1 C1 N1 Si 5.1(2)
C4 C5 N1 C1 -0.5(5)
C4 C5 N1 Si 171.2(3)
C9 C10 N2 C6 -0.9(5)
C9 C10 N2 Si 179.7(3)
C7 C6 N2 C10 -0.2(5)
S2 C6 N2 C10 178.0(2)
C7 C6 N2 Si 179.4(3)
S2 C6 N2 Si -2.5(2)
N1 C1 S1 Si -3.99(19)
C2 C1 S1 Si 174.2(3)
N2 C6 S2 Si 2.06(19)
C7 C6 S2 Si 180.0(3)
C1 N1 Si F -176.02(19)
C5 N1 Si F 11.2(3)
C1 N1 Si C11 86.5(2)
C5 N1 Si C11 -86.3(3)
C1 N1 Si N2 -86.4(2)
C5 N1 Si N2 100.8(3)
C1 N1 Si S2 -45.6(4)
C5 N1 Si S2 141.6(3)
C1 N1 Si S1 -3.59(17)
C5 N1 Si S1 -176.4(3)
C16 C11 Si F 148.7(3)
C12 C11 Si F -30.3(2)
C16 C11 Si N1 -116.0(3)
C12 C11 Si N1 64.9(2)
C16 C11 Si N2 29.0(7)
C12 C11 Si N2 -150.1(5)
C16 C11 Si S2 49.4(2)
C12 C11 Si S2 -129.6(2)
C16 C11 Si S1 -46.0(2)
C12 C11 Si S1 135.0(2)
C10 N2 Si F 82.2(3)
C6 N2 Si F -97.21(19)
C10 N2 Si N1 -12.1(3)
C6 N2 Si N1 168.5(2)
C10 N2 Si C11 -157.3(5)
C6 N2 Si C11 23.3(6)
C10 N2 Si S2 -178.8(3)
C6 N2 Si S2 1.84(17)
C10 N2 Si S1 -81.6(3)
C6 N2 Si S1 99.02(18)
C6 S2 Si F 85.10(13)
C6 S2 Si N1 -44.8(3)
C6 S2 Si C11 -176.86(14)
C6 S2 Si N2 -1.44(13)
C6 S2 Si S1 -83.92(11)
C1 S1 Si F 29.0(3)
C1 S1 Si N1 2.82(13)
C1 S1 Si C11 -93.35(13)
C1 S1 Si N2 98.78(13)
C1 S1 Si S2 169.76(11)
